data_7055211
loop_
_publ_author_name
'Li, Yun'
'Wang, Ning'
'Xiong, Yan-Ju'
'Cheng, Qian'
'Fang, Jie-Fang'
'Zhu, Fei-Fei'
'Long, Yi'
'Yue, Shan-Tang'

_publ_section_title
;
 Lanthanide metal--organic frameworks based on the
 4,4&#x2032;-oxybisbenzoic acid ligand: synthesis, structures and physical
 properties
;
_journal_issue 12
_journal_name_full 'New J. Chem.'
_journal_page_first 9872
_journal_paper_doi 10.1039/C5NJ01930C
_journal_volume 39
_journal_year 2015
_chemical_formula_moiety 'C84 H52 N O32 Tb4'
_chemical_formula_sum 'C84 H52 N O32 Tb4'
_chemical_formula_weight 2208.98
_space_group_crystal_system triclinic
_space_group_IT_number 2
_space_group_name_Hall '-P 1'
_space_group_name_H-M_alt 'P -1'
_symmetry_space_group_name_Hall '-P 1'
_symmetry_space_group_name_H-M 'P -1'
_atom_sites_solution_hydrogens mixed
_audit_creation_method SHELXL-2014/7
_audit_update_record
;
2015-10-01 deposited with the CCDC.
2015-10-13 downloaded from the CCDC.
;
_cell_angle_alpha 85.902(7)
_cell_angle_beta 81.506(7)
_cell_angle_gamma 86.813(8)
_cell_formula_units_Z 2
_cell_length_a 15.089(6)
_cell_length_b 15.275(6)
_cell_length_c 23.654(10)
_cell_measurement_reflns_used 7984
_cell_measurement_temperature 296(2)
_cell_measurement_theta_max 22.13
_cell_measurement_theta_min 2.27
_cell_volume 5373(4)
_computing_cell_refinement 'Bruker SAINT'
_computing_data_collection 'Bruker APEX2'
_computing_data_reduction 'Bruker SAINT'
_computing_molecular_graphics 'Bruker SHELXTL'
_computing_publication_material 'Bruker SHELXTL'
_computing_structure_refinement 'SHELXL-2014/7 (Sheldrick, 2014)'
_computing_structure_solution 'SHELXL-2014/7 (Sheldrick, 2014)'
_diffrn_ambient_temperature 296(2)
_diffrn_measured_fraction_theta_full 0.991
_diffrn_measured_fraction_theta_max 0.991
_diffrn_measurement_device_type 'Bruker APEX-II CCD'
_diffrn_measurement_method '\f and \w scans'
_diffrn_radiation_type MoK\a
_diffrn_radiation_wavelength 0.71073
_diffrn_reflns_av_R_equivalents 0.0377
_diffrn_reflns_av_unetI/netI 0.0590
_diffrn_reflns_laue_measured_fraction_full 0.991
_diffrn_reflns_laue_measured_fraction_max 0.991
_diffrn_reflns_limit_h_max 12
_diffrn_reflns_limit_h_min -17
_diffrn_reflns_limit_k_max 17
_diffrn_reflns_limit_k_min -18
_diffrn_reflns_limit_l_max 28
_diffrn_reflns_limit_l_min -27
_diffrn_reflns_number 53832
_diffrn_reflns_point_group_measured_fraction_full 0.991
_diffrn_reflns_point_group_measured_fraction_max 0.991
_diffrn_reflns_theta_full 25.000
_diffrn_reflns_theta_max 25.000
_diffrn_reflns_theta_min 0.872
_diffrn_source 'fine-focus sealed tube'
_exptl_absorpt_coefficient_mu 2.667
_exptl_absorpt_correction_T_max 0.556
_exptl_absorpt_correction_T_min 0.420
_exptl_absorpt_correction_type multi-scan
_exptl_absorpt_process_details SADABS
_exptl_crystal_colour Colorless
_exptl_crystal_density_diffrn 1.365
_exptl_crystal_density_method 'not measured'
_exptl_crystal_description COLUMNAR
_exptl_crystal_F_000 2144
_exptl_crystal_size_max 0.34
_exptl_crystal_size_mid 0.29
_exptl_crystal_size_min 0.22
_refine_diff_density_max 1.995
_refine_diff_density_min -1.775
_refine_diff_density_rms 0.171
_refine_ls_extinction_method none
_refine_ls_goodness_of_fit_ref 1.017
_refine_ls_hydrogen_treatment constr
_refine_ls_matrix_type full
_refine_ls_number_parameters 1081
_refine_ls_number_reflns 18750
_refine_ls_number_restraints 5
_refine_ls_restrained_S_all 1.017
_refine_ls_R_factor_all 0.1090
_refine_ls_R_factor_gt 0.0752
_refine_ls_shift/su_max 0.039
_refine_ls_shift/su_mean 0.001
_refine_ls_structure_factor_coef Fsqd
_refine_ls_weighting_details 'w=1/[\s^2^(Fo^2^)+(0.0050P)^2^+102.3372P] where P=(Fo^2^+2Fc^2^)/3'
_refine_ls_weighting_scheme calc
_refine_ls_wR_factor_gt 0.1473
_refine_ls_wR_factor_ref 0.1616
_reflns_Friedel_coverage 0.000
_reflns_number_gt 12736
_reflns_number_total 18919
_reflns_threshold_expression 'I > 2\s(I)'
_cod_data_source_file c5nj01930c2.cif
_cod_data_source_block 5
_cod_database_code 7055211
_audit_block_doi 10.5517/cc1j7h4d
_shelx_shelxl_version_number 2014/7
_shelx_space_group_comment
;
The symmetry employed for this shelxl refinement is uniquely defined
by the following loop, which should always be used as a source of
symmetry information in preference to the above space-group names.
They are only intended as comments.
;
_platon_squeeze_void_probe_radius 1.20

loop_
_space_group_symop_operation_xyz
'x, y, z'
'-x, -y, -z'

loop_
_atom_site_label
_atom_site_type_symbol
_atom_site_fract_x
_atom_site_fract_y
_atom_site_fract_z
_atom_site_U_iso_or_equiv
_atom_site_adp_type
_atom_site_occupancy
_atom_site_site_symmetry_order
_atom_site_calc_flag
_atom_site_refinement_flags_posn
_atom_site_refinement_flags_adp
O27 O 0.3286(7) 0.8816(6) 0.7474(4) 0.079(3) Uani 1 1 d . .
O32 O 0.3741(8) 0.5947(6) 0.8560(5) 0.098(4) Uani 1 1 d . .
H32A H 0.3955 0.6286 0.8770 0.117 Uiso 1 1 d R U
H32B H 0.3609 0.5476 0.8761 0.117 Uiso 1 1 d R U
O4 O -0.1484(7) 0.2199(5) 1.2204(3) 0.069(3) Uani 1 1 d . .
O30 O 1.0344(6) 0.9166(6) 0.7047(4) 0.071(3) Uani 1 1 d . .
O29 O 1.0690(7) 1.0399(6) 0.7340(4) 0.078(3) Uani 1 1 d . .
C84 C 1.0117(10) 0.9872(9) 0.7273(6) 0.067(4) Uani 1 1 d . .
C83 C 0.9131(10) 1.0050(8) 0.7520(7) 0.067(4) Uani 1 1 d . .
C82 C 0.8478(10) 0.9651(9) 0.7318(7) 0.078(4) Uani 1 1 d . .
H82 H 0.8606 0.9310 0.7003 0.094 Uiso 1 1 calc R U
C81 C 0.8960(10) 1.0565(10) 0.7989(7) 0.079(4) Uani 1 1 d . .
H81 H 0.9426 1.0835 0.8116 0.095 Uiso 1 1 calc R U
O25 O 0.6861(6) 0.2949(5) 0.3171(4) 0.062(2) Uani 1 1 d . .
C70 C 0.7390(10) 0.2590(8) 0.3495(6) 0.062(4) Uani 1 1 d . .
C69 C 0.7447(8) 0.3018(9) 0.4058(5) 0.057(3) Uani 1 1 d . .
C67 C 0.7872(10) 0.2618(9) 0.4485(6) 0.074(4) Uani 1 1 d . .
H67 H 0.8163 0.2070 0.4433 0.089 Uiso 1 1 calc R U
C68 C 0.7032(9) 0.3856(7) 0.4154(5) 0.062(4) Uani 1 1 d . .
H68 H 0.6734 0.4149 0.3874 0.074 Uiso 1 1 calc R U
C66 C 0.7062(9) 0.4242(8) 0.4657(6) 0.063(4) Uani 1 1 d . .
H66 H 0.6810 0.4806 0.4706 0.075 Uiso 1 1 calc R U
C65 C 0.7879(10) 0.3012(10) 0.4995(5) 0.075(4) Uani 1 1 d . .
H65 H 0.8175 0.2727 0.5279 0.089 Uiso 1 1 calc R U
C64 C 0.7458(9) 0.3809(9) 0.5083(6) 0.068(4) Uani 1 1 d . .
O9 O 0.6054(9) -0.2918(8) 0.2782(5) 0.110(5) Uani 1 1 d . .
C27 C 0.5316(10) -0.1699(8) 0.3221(5) 0.063(4) Uani 1 1 d . .
C26 C 0.4496(10) -0.2046(10) 0.3242(7) 0.082(5) Uani 1 1 d . .
H26 H 0.4455 -0.2606 0.3121 0.099 Uiso 1 1 calc R U
C24 C 0.3722(11) -0.1557(13) 0.3445(8) 0.103(6) Uani 1 1 d . .
H24 H 0.3159 -0.1761 0.3423 0.123 Uiso 1 1 calc R U
C39 C -0.0269(9) 0.3169(8) 0.3190(6) 0.059(3) Uani 1 1 d . .
H39 H -0.0522 0.2831 0.2949 0.071 Uiso 1 1 calc R U
O14 O -0.1697(6) 0.3913(5) 0.2650(3) 0.061(2) Uani 1 1 d . .
O15 O -0.1607(6) 0.5208(5) 0.3011(3) 0.057(2) Uani 1 1 d . .
C42 C -0.1360(8) 0.4418(8) 0.2951(5) 0.051(3) Uani 1 1 d . .
C41 C -0.0611(8) 0.4033(7) 0.3265(5) 0.046(3) Uani 1 1 d . .
C40 C -0.0248(10) 0.4488(8) 0.3634(5) 0.063(4) Uani 1 1 d . .
H40 H -0.0481 0.5052 0.3703 0.076 Uiso 1 1 calc R U
C37 C 0.0408(10) 0.2810(9) 0.3450(6) 0.070(4) Uani 1 1 d . .
H37 H 0.0638 0.2243 0.3384 0.084 Uiso 1 1 calc R U
O5 O -0.1882(7) 0.3141(6) 1.1524(4) 0.074(3) Uani 1 1 d . .
C14 C -0.1331(9) 0.2570(8) 1.1715(6) 0.058(3) Uani 1 1 d . .
C13 C -0.0460(10) 0.2399(8) 1.1345(5) 0.058(3) Uani 1 1 d . .
C9 C 0.1045(11) 0.1790(10) 1.1216(7) 0.080(4) Uani 1 1 d . .
H9 H 0.1519 0.1492 1.1369 0.096 Uiso 1 1 calc R U
C12 C -0.0355(11) 0.2673(10) 1.0764(6) 0.080(5) Uani 1 1 d . .
H12 H -0.0818 0.2984 1.0608 0.096 Uiso 1 1 calc R U
C10 C 0.0452(12) 0.2474(12) 1.0422(6) 0.098(6) Uani 1 1 d . .
H10 H 0.0517 0.2646 1.0034 0.118 Uiso 1 1 calc R U
O19 O -0.1589(6) 0.6983(5) 1.2165(3) 0.061(2) Uani 1 1 d . .
O20 O -0.0661(6) 0.8038(6) 1.1884(4) 0.077(3) Uani 1 1 d . .
C56 C -0.0862(9) 0.7251(8) 1.1883(5) 0.055(3) Uani 1 1 d . .
C55 C -0.0206(8) 0.6610(8) 1.1561(5) 0.051(3) Uani 1 1 d . .
Tb4 Tb 0.29822(4) 0.63673(4) 0.77349(2) 0.04790(16) Uani 1 1 d . .
Tb3 Tb 0.27207(4) 0.38906(3) 0.73259(2) 0.04596(16) Uani 1 1 d . .
Tb2 Tb 0.15819(4) 0.16721(4) 0.71893(3) 0.05610(18) Uani 1 1 d . .
Tb1 Tb 0.18799(4) -0.09041(4) 0.72785(2) 0.05259(17) Uani 1 1 d . .
C59 C 0.5161(9) 0.4457(8) 0.6269(5) 0.061(4) Uani 1 1 d . .
H59 H 0.4596 0.4267 0.6240 0.073 Uiso 1 1 calc R U
C57 C 0.4454(8) 0.5389(8) 0.7070(5) 0.055(3) Uani 1 1 d . .
C63 C 0.6724(9) 0.4451(8) 0.5940(5) 0.060(3) Uani 1 1 d . .
C58 C 0.5251(8) 0.5025(7) 0.6678(5) 0.048(3) Uani 1 1 d . .
C61 C 0.5883(10) 0.4167(9) 0.5904(5) 0.065(4) Uani 1 1 d . .
H61 H 0.5810 0.3778 0.5631 0.078 Uiso 1 1 calc R U
C60 C 0.6108(8) 0.5297(8) 0.6720(6) 0.061(3) Uani 1 1 d . .
H60 H 0.6175 0.5672 0.7001 0.073 Uiso 1 1 calc R U
C62 C 0.6855(10) 0.5024(10) 0.6356(5) 0.073(4) Uani 1 1 d . .
H62 H 0.7422 0.5212 0.6385 0.087 Uiso 1 1 calc R U
O22 O 0.4561(6) 0.6023(6) 0.7354(4) 0.069(3) Uani 1 1 d . .
O21 O 0.3688(6) 0.5046(5) 0.7096(3) 0.054(2) Uani 1 1 d . .
O23 O 0.7506(6) 0.4182(7) 0.5601(4) 0.083(3) Uani 1 1 d . .
O2 O 0.2203(7) 0.0573(6) 0.7782(4) 0.080(3) Uani 1 1 d . .
O17 O 0.2425(6) 0.4921(5) 0.8118(3) 0.056(2) Uani 1 1 d . .
O16 O 0.3167(6) 0.3677(5) 0.8320(3) 0.061(2) Uani 1 1 d . .
O12 O 0.3029(6) 0.3813(6) 0.6284(3) 0.059(2) Uani 1 1 d . .
O11 O 0.1899(6) 0.3053(5) 0.6685(4) 0.059(2) Uani 1 1 d . .
O7 O 0.1706(8) 0.1305(6) 0.6233(4) 0.092(4) Uani 1 1 d . .
O6 O 0.2382(7) 0.0086(6) 0.6539(4) 0.072(3) Uani 1 1 d . .
O18 O 0.1686(7) 0.4780(7) 1.0843(4) 0.090(4) Uani 1 1 d . .
O1 O 0.1608(8) -0.0580(6) 0.8270(4) 0.093(4) Uani 1 1 d . .
C43 C 0.2709(9) 0.4343(8) 0.8471(6) 0.057(3) Uani 1 1 d . .
C29 C 0.2372(9) 0.3392(7) 0.6237(6) 0.057(3) Uani 1 1 d . .
C44 C 0.2441(8) 0.4476(7) 0.9105(5) 0.051(3) Uani 1 1 d . .
C30 C 0.2118(9) 0.3296(7) 0.5654(5) 0.049(3) Uani 1 1 d . .
C31 C 0.1236(9) 0.3187(9) 0.5605(6) 0.063(4) Uani 1 1 d . .
H31 H 0.0804 0.3166 0.5929 0.076 Uiso 1 1 calc R U
C45 C 0.2905(9) 0.4033(8) 0.9515(5) 0.061(3) Uani 1 1 d . .
H45 H 0.3392 0.3655 0.9400 0.074 Uiso 1 1 calc R U
C47 C 0.1455(9) 0.5124(8) 0.9863(5) 0.062(4) Uani 1 1 d . .
H47 H 0.0966 0.5498 0.9982 0.074 Uiso 1 1 calc R U
C50 C 0.1018(9) 0.5386(10) 1.1059(5) 0.065(4) Uani 1 1 d . .
C15 C 0.2149(10) 0.0593(9) 0.6145(6) 0.067(4) Uani 1 1 d . .
C32 C 0.2777(9) 0.3321(9) 0.5181(6) 0.063(4) Uani 1 1 d . .
H32 H 0.3370 0.3404 0.5221 0.076 Uiso 1 1 calc R U
C18 C 0.2124(11) 0.0883(10) 0.5090(5) 0.080(5) Uani 1 1 d . .
H18 H 0.1778 0.1392 0.5178 0.096 Uiso 1 1 calc R U
C46 C 0.1704(8) 0.5017(8) 0.9282(5) 0.060(3) Uani 1 1 d . .
H46 H 0.1378 0.5307 0.9015 0.072 Uiso 1 1 calc R U
C33 C 0.0989(11) 0.3107(9) 0.5045(6) 0.073(3) Uani 1 1 d . U
H33 H 0.0393 0.3052 0.5000 0.088 Uiso 1 1 calc R U
C49 C 0.1904(10) 0.4700(9) 1.0255(5) 0.069(4) Uani 1 1 d . .
C16 C 0.2420(10) 0.0346(9) 0.5534(5) 0.067(4) Uani 1 1 d . .
C34 C 0.2536(10) 0.3220(9) 0.4638(6) 0.070(4) Uani 1 1 d . .
H34 H 0.2976 0.3227 0.4319 0.084 Uiso 1 1 calc R U
C35 C 0.1663(10) 0.3112(9) 0.4572(6) 0.067(3) Uani 1 1 d . U
C52 C 0.1172(10) 0.6279(11) 1.0966(5) 0.077(4) Uani 1 1 d . .
H52 H 0.1691 0.6464 1.0737 0.092 Uiso 1 1 calc R U
C17 C 0.2903(11) -0.0397(9) 0.5405(6) 0.077(4) Uani 1 1 d . .
H17 H 0.3095 -0.0763 0.5699 0.092 Uiso 1 1 calc R U
C20 C 0.2329(12) 0.0679(12) 0.4522(6) 0.100(6) Uani 1 1 d . .
H20 H 0.2138 0.1049 0.4230 0.120 Uiso 1 1 calc R U
C48 C 0.2645(10) 0.4150(10) 1.0097(5) 0.079(5) Uani 1 1 d . .
H48 H 0.2962 0.3867 1.0371 0.095 Uiso 1 1 calc R U
C51 C 0.0301(10) 0.5100(10) 1.1408(6) 0.077(4) Uani 1 1 d . .
H51 H 0.0224 0.4501 1.1481 0.093 Uiso 1 1 calc R U
O24 O 0.7814(6) 0.1882(5) 0.3435(3) 0.061(2) Uani 1 1 d . .
O26 O 0.3729(6) 0.7609(5) 0.7940(4) 0.065(2) Uani 1 1 d . .
O13 O 0.1492(8) 0.2925(8) 0.4040(4) 0.099(4) Uani 1 1 d . .
C53 C -0.0336(9) 0.5711(9) 1.1666(6) 0.068(4) Uani 1 1 d . .
H53 H -0.0842 0.5517 1.1906 0.082 Uiso 1 1 calc R U
C71 C 0.3849(12) 0.8423(8) 0.7812(5) 0.072(5) Uani 1 1 d . .
C72 C 0.4495(10) 0.8940(9) 0.7975(7) 0.074(4) Uani 1 1 d . .
C36 C 0.0745(10) 0.3308(9) 0.3816(5) 0.068(4) Uani 1 1 d . .
C11 C 0.0245(11) 0.1981(10) 1.1572(7) 0.080(4) Uani 1 1 d . .
H11 H 0.0191 0.1825 1.1963 0.096 Uiso 1 1 calc R U
C2 C 0.1900(11) 0.0620(8) 0.8794(6) 0.073(4) Uani 1 1 d . .
C4 C 0.2417(11) 0.1323(9) 0.8812(6) 0.080(5) Uani 1 1 d . .
H4 H 0.2771 0.1525 0.8478 0.096 Uiso 1 1 calc R U
C6 C 0.2435(10) 0.1746(10) 0.9308(7) 0.079(5) Uani 1 1 d . .
H6 H 0.2792 0.2223 0.9308 0.095 Uiso 1 1 calc R U
C1 C 0.1886(10) 0.0166(9) 0.8258(6) 0.073(4) Uani 1 1 d . .
C7 C 0.1907(10) 0.1437(10) 0.9802(7) 0.082(5) Uani 1 1 d . U
C54 C 0.0550(10) 0.6896(10) 1.1216(6) 0.080(5) Uani 1 1 d . .
H54 H 0.0644 0.7494 1.1151 0.096 Uiso 1 1 calc R U
C3 C 0.1376(11) 0.0301(10) 0.9304(6) 0.088(5) Uani 1 1 d . .
H3 H 0.1028 -0.0182 0.9306 0.105 Uiso 1 1 calc R U
O3 O 0.1946(7) 0.1855(8) 1.0305(5) 0.101(4) Uani 1 1 d . .
C8 C 0.1141(10) 0.2041(11) 1.0635(6) 0.076(5) Uani 1 1 d . .
C38 C 0.0456(10) 0.4160(10) 0.3917(6) 0.077(4) Uani 1 1 d . .
H38 H 0.0714 0.4494 0.4158 0.092 Uiso 1 1 calc R U
C21 C 0.2828(12) -0.0090(12) 0.4404(7) 0.093(5) Uani 1 1 d . .
C19 C 0.3119(12) -0.0630(12) 0.4843(7) 0.100(6) Uani 1 1 d . .
H19 H 0.3458 -0.1145 0.4762 0.120 Uiso 1 1 calc R U
C22 C 0.3793(12) -0.0817(14) 0.3662(6) 0.094(6) Uani 1 1 d . U
C23 C 0.4564(15) -0.0428(10) 0.3672(7) 0.103(6) Uani 1 1 d . U
H23 H 0.4577 0.0121 0.3817 0.124 Uiso 1 1 calc R U
C79 C 0.8085(11) 1.0673(10) 0.8267(9) 0.099(6) Uani 1 1 d . .
H79 H 0.7951 1.1021 0.8579 0.118 Uiso 1 1 calc R U
C80 C 0.7608(12) 0.9769(11) 0.7596(9) 0.107(7) Uani 1 1 d . .
H80 H 0.7144 0.9516 0.7456 0.129 Uiso 1 1 calc R U
C78 C 0.7416(10) 1.0243(10) 0.8064(9) 0.100(6) Uani 1 1 d . .
C25 C 0.5381(11) -0.0915(11) 0.3444(7) 0.086(5) Uani 1 1 d . .
H25 H 0.5940 -0.0691 0.3451 0.103 Uiso 1 1 calc R U
C5 C 0.1392(13) 0.0728(12) 0.9808(7) 0.102(6) Uani 1 1 d . U
H5 H 0.1051 0.0527 1.0148 0.122 Uiso 1 1 calc R U
O28 O 0.6564(7) 1.0355(9) 0.8392(7) 0.138(6) Uani 1 1 d . .
O31 O 0.0096(9) 0.2301(8) 0.6981(5) 0.113(4) Uani 1 1 d . .
H31A H -0.0212 0.2072 0.6762 0.135 Uiso 1 1 d R U
H31B H -0.0039 0.2849 0.6974 0.135 Uiso 1 1 d R U
O10 O 0.6888(8) -0.1841(10) 0.2962(6) 0.144(7) Uani 1 1 d . .
C28 C 0.6139(11) -0.2184(11) 0.2961(6) 0.078(5) Uani 1 1 d . .
O8 O 0.2995(10) -0.0305(12) 0.3846(5) 0.162(7) Uani 1 1 d . .
C73 C 0.4509(10) 0.9815(9) 0.7869(6) 0.074(4) Uani 1 1 d . .
H73 H 0.4046 1.0107 0.7701 0.089 Uiso 1 1 calc R U
C76 C 0.5202(12) 1.0299(11) 0.8003(7) 0.095(5) Uani 1 1 d . U
H76 H 0.5214 1.0902 0.7913 0.114 Uiso 1 1 calc R U
C77 C 0.5878(12) 0.9854(12) 0.8275(11) 0.121(6) Uani 1 1 d . U
C74 C 0.5200(13) 0.8499(11) 0.8254(11) 0.135(9) Uani 1 1 d . .
H74 H 0.5206 0.7891 0.8319 0.163 Uiso 1 1 calc R U
C75 C 0.5861(12) 0.8956(13) 0.8424(11) 0.131(6) Uani 1 1 d . U
H75 H 0.6283 0.8676 0.8633 0.158 Uiso 1 1 calc R U

loop_
_atom_site_aniso_label
_atom_site_aniso_U_11
_atom_site_aniso_U_22
_atom_site_aniso_U_33
_atom_site_aniso_U_23
_atom_site_aniso_U_13
_atom_site_aniso_U_12
O27 0.123(9) 0.050(5) 0.070(6) -0.007(5) -0.026(6) -0.028(5)
O32 0.127(10) 0.065(6) 0.091(8) 0.011(6) 0.021(7) -0.029(6)
O4 0.112(8) 0.052(5) 0.035(5) -0.012(4) 0.025(5) -0.028(5)
O30 0.070(6) 0.059(6) 0.087(7) -0.023(5) -0.012(5) 0.008(5)
O29 0.090(7) 0.062(6) 0.078(7) -0.019(5) 0.014(6) -0.028(5)
C84 0.088(11) 0.053(8) 0.061(8) 0.006(7) -0.014(8) -0.018(8)
C83 0.070(10) 0.041(7) 0.090(11) -0.012(7) -0.006(8) 0.001(7)
C82 0.067(10) 0.064(9) 0.106(12) -0.031(8) -0.005(9) -0.005(8)
C81 0.069(10) 0.079(10) 0.092(11) -0.023(9) -0.009(9) -0.017(8)
O25 0.071(6) 0.049(5) 0.060(6) -0.002(4) 0.006(5) 0.003(4)
C70 0.074(10) 0.043(7) 0.057(8) -0.012(6) 0.040(7) -0.010(7)
C69 0.051(8) 0.066(8) 0.050(7) -0.005(6) 0.005(6) 0.000(6)
C67 0.105(12) 0.058(8) 0.056(8) -0.025(7) 0.001(8) 0.017(8)
C68 0.081(10) 0.039(6) 0.058(8) -0.018(6) 0.016(7) 0.008(6)
C66 0.071(9) 0.047(7) 0.065(9) -0.015(6) 0.005(7) 0.016(7)
C65 0.098(12) 0.085(10) 0.042(7) -0.017(7) -0.020(7) 0.024(9)
C64 0.063(9) 0.076(9) 0.056(8) -0.028(7) 0.030(7) 0.003(7)
O9 0.139(11) 0.111(9) 0.075(8) -0.031(7) -0.016(7) 0.081(9)
C27 0.076(10) 0.050(7) 0.056(8) -0.016(6) 0.022(7) -0.009(7)
C26 0.067(10) 0.083(10) 0.089(11) -0.031(9) 0.027(9) -0.005(8)
C24 0.067(11) 0.128(16) 0.109(14) -0.028(13) 0.016(10) -0.018(11)
C39 0.068(9) 0.047(7) 0.064(8) -0.025(6) -0.008(7) -0.007(6)
O14 0.096(7) 0.047(5) 0.041(5) 0.002(4) -0.018(4) -0.006(5)
O15 0.068(6) 0.053(5) 0.053(5) -0.013(4) -0.020(4) 0.011(4)
C42 0.057(8) 0.045(7) 0.046(7) -0.011(5) 0.014(6) -0.009(6)
C41 0.048(7) 0.047(6) 0.044(6) -0.012(5) 0.000(5) -0.003(5)
C40 0.084(10) 0.050(7) 0.057(8) -0.015(6) -0.010(7) 0.004(7)
C37 0.093(11) 0.063(8) 0.059(8) -0.028(7) -0.021(8) 0.009(8)
O5 0.085(7) 0.060(6) 0.065(6) -0.026(5) 0.032(5) -0.002(5)
C14 0.067(9) 0.045(7) 0.058(8) -0.019(6) 0.015(7) -0.007(7)
C13 0.081(10) 0.057(7) 0.029(6) -0.010(5) 0.019(6) -0.004(7)
C9 0.075(11) 0.091(11) 0.077(11) -0.028(9) -0.015(9) 0.014(9)
C12 0.095(12) 0.088(11) 0.049(8) -0.010(7) 0.016(8) 0.011(9)
C10 0.100(14) 0.137(16) 0.045(9) -0.014(9) 0.027(9) 0.014(12)
O19 0.068(6) 0.049(5) 0.054(5) 0.007(4) 0.020(4) -0.007(4)
O20 0.084(7) 0.053(5) 0.083(7) -0.034(5) 0.040(5) -0.016(5)
C56 0.069(9) 0.058(8) 0.035(6) -0.015(5) 0.008(6) -0.002(7)
C55 0.054(8) 0.051(7) 0.047(7) -0.019(5) 0.013(6) -0.010(6)
Tb4 0.0594(4) 0.0404(3) 0.0418(3) -0.0132(2) 0.0058(3) -0.0046(3)
Tb3 0.0589(4) 0.0366(3) 0.0389(3) -0.0094(2) 0.0090(3) -0.0051(3)
Tb2 0.0684(4) 0.0421(3) 0.0504(4) -0.0107(3) 0.0212(3) -0.0075(3)
Tb1 0.0708(4) 0.0382(3) 0.0441(3) -0.0090(2) 0.0116(3) -0.0071(3)
C59 0.056(8) 0.068(8) 0.053(7) -0.014(6) 0.018(6) -0.021(7)
C57 0.048(8) 0.058(8) 0.058(8) -0.010(6) -0.006(6) 0.001(6)
C63 0.061(9) 0.064(8) 0.049(7) -0.009(6) 0.009(6) -0.003(7)
C58 0.060(8) 0.043(6) 0.036(6) -0.011(5) 0.005(5) 0.002(6)
C61 0.081(10) 0.069(9) 0.044(7) -0.025(6) 0.009(7) -0.014(7)
C60 0.053(8) 0.068(8) 0.064(8) -0.032(7) -0.003(6) -0.001(7)
C62 0.069(9) 0.100(11) 0.054(8) -0.046(8) -0.004(7) -0.008(8)
O22 0.075(6) 0.070(6) 0.063(6) -0.038(5) 0.005(5) -0.004(5)
O21 0.061(6) 0.054(5) 0.043(4) -0.011(4) 0.010(4) -0.013(4)
O23 0.059(6) 0.117(8) 0.071(6) -0.049(6) 0.008(5) 0.010(6)
O2 0.111(8) 0.068(6) 0.050(5) -0.021(5) 0.040(5) -0.016(6)
O17 0.073(6) 0.042(4) 0.045(5) -0.007(4) 0.015(4) 0.002(4)
O16 0.095(7) 0.058(5) 0.029(4) -0.017(4) -0.006(4) 0.012(5)
O12 0.080(6) 0.069(6) 0.030(4) -0.010(4) -0.006(4) -0.014(5)
O11 0.078(6) 0.034(4) 0.063(5) -0.008(4) 0.008(5) -0.015(4)
O7 0.155(11) 0.047(5) 0.058(6) -0.014(4) 0.030(6) 0.014(6)
O6 0.097(8) 0.066(6) 0.046(5) 0.011(5) 0.008(5) -0.001(5)
O18 0.109(8) 0.117(8) 0.034(5) -0.011(5) 0.004(5) 0.063(7)
O1 0.175(11) 0.043(5) 0.053(6) -0.015(4) 0.020(6) -0.030(6)
C43 0.071(9) 0.036(6) 0.062(8) -0.015(6) 0.002(7) -0.007(6)
C29 0.072(9) 0.038(6) 0.061(8) -0.014(6) 0.002(7) -0.012(6)
C44 0.058(8) 0.037(6) 0.054(7) -0.013(5) 0.007(6) 0.000(6)
C30 0.074(9) 0.035(6) 0.037(6) -0.007(5) 0.003(6) -0.006(6)
C31 0.065(9) 0.071(9) 0.052(8) -0.018(7) 0.000(7) -0.002(7)
C45 0.068(9) 0.064(8) 0.048(7) -0.016(6) 0.010(6) 0.007(7)
C47 0.073(9) 0.063(8) 0.043(7) -0.012(6) 0.007(6) 0.018(7)
C50 0.070(9) 0.080(10) 0.041(7) -0.020(7) 0.007(6) 0.014(8)
C15 0.086(10) 0.056(8) 0.054(8) -0.011(7) 0.016(7) -0.028(7)
C32 0.055(8) 0.077(9) 0.061(8) -0.019(7) -0.009(7) -0.009(7)
C18 0.106(12) 0.085(10) 0.043(8) -0.019(7) -0.004(8) 0.040(9)
C46 0.057(8) 0.070(8) 0.046(7) -0.011(6) 0.010(6) 0.006(7)
C33 0.078(9) 0.070(7) 0.073(8) -0.016(6) -0.014(7) 0.015(7)
C49 0.090(11) 0.082(9) 0.026(6) -0.006(6) 0.009(6) 0.016(8)
C16 0.086(10) 0.069(9) 0.041(7) -0.019(6) 0.013(7) 0.002(8)
C34 0.083(11) 0.079(10) 0.047(8) -0.022(7) 0.001(7) 0.011(8)
C35 0.077(9) 0.064(7) 0.059(7) -0.011(6) -0.012(6) 0.023(7)
C52 0.071(10) 0.107(12) 0.044(7) -0.012(8) 0.025(7) -0.020(9)
C17 0.108(12) 0.057(8) 0.057(8) -0.003(7) 0.003(8) 0.031(8)
C20 0.122(15) 0.132(15) 0.040(8) -0.025(9) 0.000(8) 0.049(12)
C48 0.092(11) 0.097(11) 0.040(7) -0.006(7) 0.002(7) 0.037(9)
C51 0.075(10) 0.075(10) 0.073(10) -0.015(8) 0.021(8) 0.000(8)
O24 0.095(7) 0.038(4) 0.044(5) -0.006(4) 0.005(4) 0.015(4)
O26 0.073(6) 0.049(5) 0.073(6) -0.019(4) -0.003(5) -0.008(4)
O13 0.115(9) 0.125(9) 0.064(6) -0.051(6) -0.040(6) 0.056(7)
C53 0.058(9) 0.086(10) 0.056(8) -0.023(7) 0.013(7) 0.004(7)
C71 0.135(14) 0.043(7) 0.020(6) 0.012(5) 0.033(7) 0.016(8)
C72 0.069(10) 0.048(8) 0.101(12) -0.023(8) 0.014(9) -0.014(7)
C36 0.096(11) 0.075(9) 0.035(7) -0.015(6) -0.017(7) 0.020(8)
C11 0.095(12) 0.074(10) 0.065(10) -0.003(8) 0.008(9) -0.010(9)
C2 0.109(12) 0.045(7) 0.058(8) -0.026(6) 0.027(8) -0.014(7)
C4 0.106(12) 0.060(8) 0.064(9) -0.022(7) 0.030(8) -0.016(8)
C6 0.074(10) 0.075(10) 0.085(11) -0.032(8) 0.021(8) -0.016(8)
C1 0.084(11) 0.053(8) 0.074(10) -0.011(7) 0.022(8) 0.001(7)
C7 0.072(10) 0.083(10) 0.089(11) -0.049(9) 0.019(9) 0.002(8)
C54 0.081(11) 0.070(9) 0.076(10) -0.005(8) 0.031(8) -0.015(8)
C3 0.123(14) 0.080(10) 0.053(8) -0.025(7) 0.030(9) -0.044(10)
O3 0.083(8) 0.142(10) 0.081(7) -0.069(7) 0.004(6) 0.001(7)
C8 0.066(10) 0.117(13) 0.046(8) -0.043(8) 0.010(7) -0.001(9)
C38 0.079(11) 0.078(10) 0.084(11) -0.037(8) -0.041(9) 0.018(8)
C21 0.106(13) 0.116(14) 0.056(9) -0.040(9) -0.005(9) 0.034(11)
C19 0.114(14) 0.104(13) 0.071(11) -0.027(10) 0.009(10) 0.056(11)
C22 0.082(12) 0.146(17) 0.057(9) -0.053(11) -0.010(9) 0.036(11)
C23 0.165(17) 0.062(10) 0.089(12) -0.053(9) -0.026(13) 0.019(11)
C79 0.074(11) 0.073(10) 0.156(17) -0.058(11) -0.010(11) -0.023(9)
C80 0.078(12) 0.094(13) 0.162(19) -0.057(13) -0.029(12) -0.019(10)
C78 0.057(10) 0.068(10) 0.178(19) -0.058(11) -0.003(11) -0.014(8)
C25 0.085(12) 0.088(11) 0.086(11) -0.002(9) -0.016(9) -0.017(9)
C5 0.120(15) 0.121(14) 0.060(10) -0.023(10) 0.016(10) -0.029(11)
O28 0.060(7) 0.129(11) 0.229(16) -0.103(11) 0.021(9) -0.036(7)
O31 0.154(12) 0.098(9) 0.081(8) 0.003(6) 0.005(8) -0.031(8)
O10 0.050(7) 0.193(15) 0.160(13) 0.087(11) 0.035(8) 0.005(8)
C28 0.072(11) 0.093(11) 0.048(8) 0.029(8) 0.027(7) 0.035(9)
O8 0.141(12) 0.29(2) 0.054(7) -0.065(10) -0.020(7) 0.117(13)
C73 0.074(10) 0.061(9) 0.085(11) -0.010(8) 0.002(8) -0.007(8)
C76 0.104(13) 0.076(11) 0.104(13) -0.022(9) 0.006(10) -0.037(9)
C77 0.066(9) 0.079(9) 0.228(19) -0.056(12) -0.033(10) 0.002(8)
C74 0.092(14) 0.061(10) 0.27(3) -0.051(14) -0.076(17) 0.005(10)
C75 0.078(10) 0.089(10) 0.237(19) -0.053(12) -0.040(11) 0.010(9)

loop_
_atom_type_symbol
_atom_type_description
_atom_type_scat_dispersion_real
_atom_type_scat_dispersion_imag
_atom_type_scat_source
C C 0.0033 0.0016 'International Tables Vol C Tables 4.2.6.8 and 6.1.1.4'
H H 0.0000 0.0000 'International Tables Vol C Tables 4.2.6.8 and 6.1.1.4'
N N 0.0061 0.0033 'International Tables Vol C Tables 4.2.6.8 and 6.1.1.4'
O O 0.0106 0.0060 'International Tables Vol C Tables 4.2.6.8 and 6.1.1.4'
Tb Tb -0.1723 4.1537 'International Tables Vol C Tables 4.2.6.8 and 6.1.1.4'

loop_
_geom_angle_atom_site_label_1
_geom_angle_atom_site_label_2
_geom_angle_atom_site_label_3
_geom_angle
_geom_angle_site_symmetry_1
_geom_angle_site_symmetry_3
C71 O27 Tb1 149.7(9) . 1_565
C14 O4 Tb1 145.1(8) . 2_557
C84 O30 Tb1 95.3(9) . 1_665
C84 O29 Tb2 159.8(10) . 1_665
C84 O29 Tb1 88.3(9) . 1_665
Tb2 O29 Tb1 103.4(4) 1_665 1_665
O30 C84 O29 120.8(14) . .
O30 C84 C83 119.1(12) . .
O29 C84 C83 119.8(13) . .
O30 C84 Tb1 58.9(8) . 1_665
O29 C84 Tb1 65.7(8) . 1_665
C83 C84 Tb1 154.7(9) . 1_665
C82 C83 C81 122.5(14) . .
C82 C83 C84 120.2(13) . .
C81 C83 C84 117.0(13) . .
C83 C82 C80 117.6(14) . .
C83 C81 C79 119.3(14) . .
C70 O25 Tb4 135.5(8) . 2_666
O24 C70 O25 126.6(13) . .
O24 C70 C69 115.2(14) . .
O25 C70 C69 117.8(11) . .
C67 C69 C68 117.1(12) . .
C67 C69 C70 123.1(12) . .
C68 C69 C70 119.8(12) . .
C69 C67 C65 121.3(13) . .
C66 C68 C69 120.7(13) . .
C64 C66 C68 120.7(12) . .
C64 C65 C67 120.6(14) . .
C65 C64 C66 119.6(12) . .
C65 C64 O23 117.9(14) . .
C66 C64 O23 122.4(12) . .
C28 O9 Tb3 118.9(12) . 2_656
C25 C27 C26 120.0(14) . .
C25 C27 C28 119.9(15) . .
C26 C27 C28 120.1(13) . .
C27 C26 C24 119.8(15) . .
C22 C24 C26 119.3(17) . .
C37 C39 C41 122.8(12) . .
C42 O14 Tb4 144.8(8) . 2_566
C42 O15 Tb3 133.2(8) . 2_566
O15 C42 O14 124.8(12) . .
O15 C42 C41 118.2(11) . .
O14 C42 C41 117.0(10) . .
C40 C41 C39 116.6(12) . .
C40 C41 C42 122.4(11) . .
C39 C41 C42 121.0(10) . .
C41 C40 C38 123.7(12) . .
C39 C37 C36 117.3(13) . .
C14 O5 Tb4 111.5(8) . 2_567
O4 C14 O5 122.1(12) . .
O4 C14 C13 120.4(13) . .
O5 C14 C13 117.4(12) . .
C11 C13 C12 119.5(13) . .
C11 C13 C14 120.3(12) . .
C12 C13 C14 120.1(14) . .
C8 C9 C11 120.5(15) . .
C10 C12 C13 119.0(16) . .
C8 C10 C12 122.1(15) . .
C56 O19 Tb3 164.2(8) . 2_567
C56 O19 Tb2 87.5(7) . 2_567
Tb3 O19 Tb2 103.6(3) 2_567 2_567
C56 O20 Tb2 95.8(7) . 2_567
O20 C56 O19 120.8(11) . .
O20 C56 C55 119.2(11) . .
O19 C56 C55 120.0(11) . .
O20 C56 Tb2 58.5(6) . 2_567
O19 C56 Tb2 66.5(6) . 2_567
C55 C56 Tb2 156.6(9) . 2_567
C54 C55 C53 120.1(12) . .
C54 C55 C56 121.0(11) . .
C53 C55 C56 118.6(10) . .
O25 Tb4 O14 73.7(3) 2_666 2_566
O25 Tb4 O5 121.6(3) 2_666 2_567
O14 Tb4 O5 80.9(3) 2_566 2_567
O25 Tb4 O26 82.6(3) 2_666 .
O14 Tb4 O26 137.7(3) 2_566 .
O5 Tb4 O26 82.7(3) 2_567 .
O25 Tb4 O32 144.7(3) 2_666 .
O14 Tb4 O32 141.0(3) 2_566 .
O5 Tb4 O32 80.1(4) 2_567 .
O26 Tb4 O32 72.4(3) . .
O25 Tb4 O22 76.7(3) 2_666 .
O14 Tb4 O22 128.5(3) 2_566 .
O5 Tb4 O22 150.4(3) 2_567 .
O26 Tb4 O22 76.7(3) . .
O32 Tb4 O22 73.6(3) . .
O25 Tb4 O17 132.2(3) 2_666 .
O14 Tb4 O17 69.9(3) 2_566 .
O5 Tb4 O17 81.9(3) 2_567 .
O26 Tb4 O17 144.8(3) . .
O32 Tb4 O17 73.9(3) . .
O22 Tb4 O17 103.2(3) . .
O25 Tb4 O21 78.6(3) 2_666 .
O14 Tb4 O21 82.3(3) 2_566 .
O5 Tb4 O21 148.1(3) 2_567 .
O26 Tb4 O21 126.9(3) . .
O32 Tb4 O21 96.7(3) . .
O22 Tb4 O21 50.9(3) . .
O17 Tb4 O21 66.9(2) . .
O9 Tb3 O15 153.6(3) 2_656 2_566
O9 Tb3 O21 88.9(4) 2_656 .
O15 Tb3 O21 88.2(3) 2_566 .
O9 Tb3 O19 102.7(4) 2_656 2_567
O15 Tb3 O19 88.3(3) 2_566 2_567
O21 Tb3 O19 160.0(3) . 2_567
O9 Tb3 O12 77.8(3) 2_656 .
O15 Tb3 O12 75.8(3) 2_566 .
O21 Tb3 O12 80.2(3) . .
O19 Tb3 O12 117.8(3) 2_567 .
O9 Tb3 O17 123.0(4) 2_656 .
O15 Tb3 O17 80.8(3) 2_566 .
O21 Tb3 O17 72.0(3) . .
O19 Tb3 O17 88.0(3) 2_567 .
O12 Tb3 O17 144.0(3) . .
O9 Tb3 O16 76.0(3) 2_656 .
O15 Tb3 O16 130.3(3) 2_566 .
O21 Tb3 O16 90.7(3) . .
O19 Tb3 O16 76.8(3) 2_567 .
O12 Tb3 O16 152.4(3) . .
O17 Tb3 O16 52.0(3) . .
O9 Tb3 O11 92.1(4) 2_656 .
O15 Tb3 O11 70.1(3) 2_566 .
O21 Tb3 O11 130.2(3) . .
O19 Tb3 O11 66.3(3) 2_567 .
O12 Tb3 O11 51.6(3) . .
O17 Tb3 O11 141.0(3) . .
O16 Tb3 O11 137.7(3) . .
O10 Tb2 O7 87.7(5) 2_656 .
O10 Tb2 O2 73.7(4) 2_656 .
O7 Tb2 O2 113.0(3) . .
O10 Tb2 O11 70.4(4) 2_656 .
O7 Tb2 O11 78.4(3) . .
O2 Tb2 O11 141.8(3) . .
O10 Tb2 O29 132.6(5) 2_656 1_445
O7 Tb2 O29 81.7(3) . 1_445
O2 Tb2 O29 68.6(4) . 1_445
O11 Tb2 O29 148.8(3) . 1_445
O10 Tb2 O20 121.6(5) 2_656 2_567
O7 Tb2 O20 150.6(4) . 2_567
O2 Tb2 O20 80.3(3) . 2_567
O11 Tb2 O20 107.8(3) . 2_567
O29 Tb2 O20 79.3(3) 1_445 2_567
O10 Tb2 O31 145.5(4) 2_656 .
O7 Tb2 O31 81.8(4) . .
O2 Tb2 O31 140.4(3) . .
O11 Tb2 O31 75.3(3) . .
O29 Tb2 O31 78.3(4) 1_445 .
O20 Tb2 O31 72.6(4) 2_567 .
O10 Tb2 O19 82.8(5) 2_656 2_567
O7 Tb2 O19 142.6(3) . 2_567
O2 Tb2 O19 98.8(3) . 2_567
O11 Tb2 O19 64.3(3) . 2_567
O29 Tb2 O19 129.9(3) 1_445 2_567
O20 Tb2 O19 50.7(2) 2_567 2_567
O31 Tb2 O19 85.9(3) . 2_567
O10 Tb2 C56 106.3(5) 2_656 2_567
O7 Tb2 C56 151.9(4) . 2_567
O2 Tb2 C56 94.5(3) . 2_567
O11 Tb2 C56 83.4(3) . 2_567
O29 Tb2 C56 104.4(3) 1_445 2_567
O20 Tb2 C56 25.7(3) 2_567 2_567
O31 Tb2 C56 72.8(4) . 2_567
O19 Tb2 C56 26.1(3) 2_567 2_567
O27 Tb1 O6 90.9(4) 1_545 .
O27 Tb1 O4 88.2(4) 1_545 2_557
O6 Tb1 O4 162.0(3) . 2_557
O27 Tb1 O24 88.3(3) 1_545 2_656
O6 Tb1 O24 82.3(3) . 2_656
O4 Tb1 O24 79.7(3) 2_557 2_656
O27 Tb1 O1 82.3(4) 1_545 .
O6 Tb1 O1 124.4(3) . .
O4 Tb1 O1 73.3(3) 2_557 .
O24 Tb1 O1 151.6(3) 2_656 .
O27 Tb1 O30 171.5(3) 1_545 1_445
O6 Tb1 O30 93.7(3) . 1_445
O4 Tb1 O30 85.3(3) 2_557 1_445
O24 Tb1 O30 85.2(3) 2_656 1_445
O1 Tb1 O30 100.9(4) . 1_445
O27 Tb1 O29 137.7(3) 1_545 1_445
O6 Tb1 O29 74.7(3) . 1_445
O4 Tb1 O29 117.1(3) 2_557 1_445
O24 Tb1 O29 127.3(3) 2_656 1_445
O1 Tb1 O29 74.4(4) . 1_445
O30 Tb1 O29 50.7(3) 1_445 1_445
O27 Tb1 O2 77.6(3) 1_545 .
O6 Tb1 O2 74.4(3) . .
O4 Tb1 O2 122.8(3) 2_557 .
O24 Tb1 O2 152.3(3) 2_656 .
O1 Tb1 O2 50.2(3) . .
O30 Tb1 O2 110.6(3) 1_445 .
O29 Tb1 O2 60.4(3) 1_445 .
O27 Tb1 C84 161.9(4) 1_545 1_445
O6 Tb1 C84 88.6(4) . 1_445
O4 Tb1 C84 97.8(4) 2_557 1_445
O24 Tb1 C84 109.5(4) 2_656 1_445
O1 Tb1 C84 83.1(4) . 1_445
O30 Tb1 C84 25.8(3) 1_445 1_445
O29 Tb1 C84 25.9(3) 1_445 1_445
O2 Tb1 C84 84.9(4) . 1_445
C61 C59 C58 121.4(12) . .
O22 C57 O21 122.1(11) . .
O22 C57 C58 118.5(11) . .
O21 C57 C58 119.4(11) . .
C61 C63 O23 124.6(11) . .
C61 C63 C62 121.2(12) . .
O23 C63 C62 114.1(12) . .
C59 C58 C60 118.6(11) . .
C59 C58 C57 122.3(11) . .
C60 C58 C57 119.1(10) . .
C59 C61 C63 119.7(12) . .
C62 C60 C58 122.0(11) . .
C60 C62 C63 117.1(13) . .
C57 O22 Tb4 99.0(8) . .
C57 O21 Tb3 152.6(8) . .
C57 O21 Tb4 87.6(7) . .
Tb3 O21 Tb4 106.4(3) . .
C63 O23 C64 119.6(11) . .
C1 O2 Tb2 132.5(9) . .
C1 O2 Tb1 85.9(8) . .
Tb2 O2 Tb1 101.1(4) . .
C43 O17 Tb4 131.9(8) . .
C43 O17 Tb3 91.5(6) . .
Tb4 O17 Tb3 108.0(3) . .
C43 O16 Tb3 91.0(8) . .
C29 O12 Tb3 96.6(7) . .
C29 O11 Tb2 141.5(7) . .
C29 O11 Tb3 90.9(7) . .
Tb2 O11 Tb3 106.0(3) . .
C15 O7 Tb2 112.5(9) . .
C15 O6 Tb1 144.3(10) . .
C49 O18 C50 120.8(10) . .
C1 O1 Tb1 102.6(8) . .
O16 C43 O17 123.1(11) . .
O16 C43 C44 119.7(12) . .
O17 C43 C44 117.3(10) . .
O12 C29 O11 119.9(12) . .
O12 C29 C30 119.8(11) . .
O11 C29 C30 120.3(11) . .
C46 C44 C45 119.1(11) . .
C46 C44 C43 119.7(12) . .
C45 C44 C43 121.1(11) . .
C31 C30 C32 121.7(12) . .
C31 C30 C29 119.1(11) . .
C32 C30 C29 119.2(12) . .
C30 C31 C33 119.2(12) . .
C44 C45 C48 120.7(12) . .
C49 C47 C46 121.3(12) . .
C51 C50 C52 121.3(12) . .
C51 C50 O18 119.3(14) . .
C52 C50 O18 118.9(13) . .
O6 C15 O7 123.0(12) . .
O6 C15 C16 118.4(13) . .
O7 C15 C16 118.6(13) . .
C30 C32 C34 118.8(13) . .
C20 C18 C16 121.9(13) . .
C44 C46 C47 119.3(13) . .
C35 C33 C31 118.6(14) . .
C47 C49 C48 121.3(11) . .
C47 C49 O18 124.0(12) . .
C48 C49 O18 114.7(12) . .
C17 C16 C18 118.7(12) . .
C17 C16 C15 122.1(14) . .
C18 C16 C15 119.2(12) . .
C35 C34 C32 121.2(13) . .
C34 C35 O13 117.9(13) . .
C34 C35 C33 120.4(14) . .
O13 C35 C33 121.5(15) . .
C54 C52 C50 120.2(12) . .
C16 C17 C19 121.4(14) . .
C21 C20 C18 117.9(15) . .
C49 C48 C45 118.2(13) . .
C50 C51 C53 119.5(14) . .
C70 O24 Tb1 135.9(9) . 2_656
C71 O26 Tb4 145.0(10) . .
C35 O13 C36 121.0(10) . .
C55 C53 C51 119.8(12) . .
O26 C71 O27 114.7(15) . .
O26 C71 C72 128.0(15) . .
O27 C71 C72 117.2(12) . .
C73 C72 C71 123.5(16) . .
C73 C72 C74 118.6(15) . .
C71 C72 C74 117.8(13) . .
C37 C36 C38 124.1(14) . .
C37 C36 O13 114.7(12) . .
C38 C36 O13 120.9(13) . .
C13 C11 C9 119.8(14) . .
C4 C2 C3 118.7(12) . .
C4 C2 C1 122.4(12) . .
C3 C2 C1 118.9(12) . .
C2 C4 C6 122.7(13) . .
C4 C6 C7 118.0(14) . .
O1 C1 O2 121.3(13) . .
O1 C1 C2 121.5(13) . .
O2 C1 C2 117.2(12) . .
C5 C7 C6 121.5(14) . .
C5 C7 O3 120.8(15) . .
C6 C7 O3 117.6(14) . .
C55 C54 C52 119.0(13) . .
C5 C3 C2 118.8(14) . .
C8 O3 C7 116.2(12) . .
C10 C8 O3 122.8(14) . .
C10 C8 C9 118.9(13) . .
O3 C8 C9 118.3(16) . .
C36 C38 C40 115.3(12) . .
O8 C21 C20 117.6(16) . .
O8 C21 C19 121.9(15) . .
C20 C21 C19 120.5(13) . .
C17 C19 C21 119.5(14) . .
C24 C22 C23 125.3(16) . .
C24 C22 O8 118.7(19) . .
C23 C22 O8 115.5(19) . .
C22 C23 C25 116.1(14) . .
C81 C79 C78 117.8(15) . .
C78 C80 C82 121.8(15) . .
C80 C78 C79 120.8(16) . .
C80 C78 O28 125.7(14) . .
C79 C78 O28 113.5(15) . .
C27 C25 C23 119.2(15) . .
C7 C5 C3 120.3(15) . .
C77 O28 C78 117.9(14) . .
C28 O10 Tb2 159.7(14) . 2_656
O9 C28 O10 124.2(15) . .
O9 C28 C27 117.9(16) . .
O10 C28 C27 117.7(17) . .
C21 O8 C22 118.6(13) . .
C72 C73 C76 121.7(17) . .
C73 C76 C77 118.5(16) . .
C75 C77 O28 122(2) . .
C75 C77 C76 121.7(17) . .
O28 C77 C76 116.8(17) . .
C75 C74 C72 121.5(17) . .
C74 C75 C77 118(2) . .

loop_
_geom_bond_atom_site_label_1
_geom_bond_atom_site_label_2
_geom_bond_distance
_geom_bond_site_symmetry_2
O27 C71 1.340(17) .
O27 Tb1 2.249(11) 1_565
O32 Tb4 2.436(12) .
O4 C14 1.246(15) .
O4 Tb1 2.311(8) 2_557
O30 C84 1.246(15) .
O30 Tb1 2.454(9) 1_665
O29 C84 1.248(15) .
O29 Tb2 2.402(9) 1_665
O29 Tb1 2.602(10) 1_665
C84 C83 1.53(2) .
C84 Tb1 2.854(16) 1_665
C83 C82 1.349(19) .
C83 C81 1.390(19) .
C82 C80 1.39(2) .
C81 C79 1.39(2) .
O25 C70 1.265(17) .
O25 Tb4 2.300(9) 2_666
C70 O24 1.231(14) .
C70 C69 1.541(18) .
C69 C67 1.366(18) .
C69 C68 1.411(16) .
C67 C65 1.388(17) .
C68 C66 1.373(17) .
C66 C64 1.359(19) .
C65 C64 1.357(18) .
C64 O23 1.401(15) .
O9 C28 1.25(2) .
O9 Tb3 2.302(10) 2_656
C27 C25 1.356(19) .
C27 C26 1.366(19) .
C27 C28 1.484(18) .
C26 C24 1.39(2) .
C24 C22 1.29(2) .
C39 C37 1.341(18) .
C39 C41 1.404(15) .
O14 C42 1.261(13) .
O14 Tb4 2.333(9) 2_566
O15 C42 1.254(13) .
O15 Tb3 2.311(8) 2_566
C42 C41 1.512(17) .
C41 C40 1.347(16) .
C40 C38 1.389(18) .
C37 C36 1.362(17) .
O5 C14 1.277(16) .
O5 Tb4 2.363(8) 2_567
C14 C13 1.489(17) .
C13 C11 1.37(2) .
C13 C12 1.396(17) .
C9 C8 1.39(2) .
C9 C11 1.40(2) .
C12 C10 1.390(19) .
C10 C8 1.34(2) .
O19 C56 1.269(14) .
O19 Tb3 2.359(8) 2_567
O19 Tb2 2.646(8) 2_567
O20 C56 1.257(14) .
O20 Tb2 2.471(8) 2_567
C56 C55 1.514(15) .
C56 Tb2 2.884(11) 2_567
C55 C54 1.374(16) .
C55 C53 1.398(17) .
Tb4 O25 2.300(9) 2_666
Tb4 O14 2.333(9) 2_566
Tb4 O5 2.363(8) 2_567
Tb4 O26 2.373(8) .
Tb4 O22 2.461(9) .
Tb4 O17 2.471(8) .
Tb4 O21 2.686(7) .
Tb3 O9 2.302(10) 2_656
Tb3 O15 2.311(8) 2_566
Tb3 O21 2.335(8) .
Tb3 O19 2.359(8) 2_567
Tb3 O12 2.449(7) .
Tb3 O17 2.506(7) .
Tb3 O16 2.533(8) .
Tb3 O11 2.545(8) .
Tb2 O10 2.310(12) 2_656
Tb2 O7 2.346(9) .
Tb2 O2 2.354(11) .
Tb2 O11 2.385(8) .
Tb2 O29 2.402(9) 1_445
Tb2 O20 2.471(8) 2_567
Tb2 O31 2.492(14) .
Tb2 O19 2.646(8) 2_567
Tb2 C56 2.884(11) 2_567
Tb1 O27 2.249(11) 1_545
Tb1 O6 2.299(9) .
Tb1 O4 2.311(8) 2_557
Tb1 O24 2.313(7) 2_656
Tb1 O1 2.403(9) .
Tb1 O30 2.454(9) 1_445
Tb1 O29 2.602(10) 1_445
Tb1 O2 2.726(9) .
Tb1 C84 2.854(16) 1_445
C59 C61 1.361(16) .
C59 C58 1.370(15) .
C57 O22 1.249(14) .
C57 O21 1.287(14) .
C57 C58 1.511(16) .
C63 C61 1.381(18) .
C63 O23 1.385(14) .
C63 C62 1.404(17) .
C58 C60 1.400(16) .
C60 C62 1.377(17) .
O2 C1 1.287(15) .
O17 C43 1.273(15) .
O16 C43 1.241(13) .
O12 C29 1.234(14) .
O11 C29 1.281(14) .
O7 C15 1.258(16) .
O6 C15 1.247(16) .
O18 C49 1.393(13) .
O18 C50 1.395(15) .
O1 C1 1.233(15) .
C43 C44 1.520(16) .
C29 C30 1.504(17) .
C44 C46 1.379(16) .
C44 C45 1.395(17) .
C30 C31 1.372(17) .
C30 C32 1.382(16) .
C31 C33 1.443(18) .
C45 C48 1.396(16) .
C47 C49 1.337(18) .
C47 C46 1.390(16) .
C50 C51 1.334(18) .
C50 C52 1.393(19) .
C15 C16 1.511(16) .
C32 C34 1.407(17) .
C18 C20 1.387(17) .
C18 C16 1.396(19) .
C33 C35 1.398(19) .
C49 C48 1.383(18) .
C16 C17 1.344(17) .
C34 C35 1.369(19) .
C35 O13 1.373(16) .
C52 C54 1.391(19) .
C17 C19 1.388(19) .
C20 C21 1.38(2) .
C51 C53 1.405(17) .
O24 Tb1 2.313(7) 2_656
O26 C71 1.274(14) .
O13 C36 1.398(16) .
C71 C72 1.40(2) .
C72 C73 1.344(18) .
C72 C74 1.44(2) .
C36 C38 1.375(18) .
C2 C4 1.370(18) .
C2 C3 1.413(17) .
C2 C1 1.491(18) .
C4 C6 1.382(18) .
C6 C7 1.38(2) .
C7 C5 1.37(2) .
C7 O3 1.400(16) .
C3 C5 1.404(19) .
O3 C8 1.370(16) .
C21 O8 1.369(16) .
C21 C19 1.39(2) .
C22 C23 1.34(2) .
C22 O8 1.428(18) .
C23 C25 1.46(2) .
C79 C78 1.40(2) .
C80 C78 1.35(2) .
C78 O28 1.408(18) .
O28 C77 1.392(19) .
O10 C28 1.27(2) .
O10 Tb2 2.310(12) 2_656
C73 C76 1.40(2) .
C76 C77 1.41(3) .
C77 C75 1.39(3) .
C74 C75 1.37(2) .

loop_
_platon_squeeze_void_nr
_platon_squeeze_void_average_x
_platon_squeeze_void_average_y
_platon_squeeze_void_average_z
_platon_squeeze_void_volume
_platon_squeeze_void_count_electrons
_platon_squeeze_void_content
1 0.078 -0.045 0.430 1869 553 ' '
2 0.079 0.526 0.508 13 0 ' '
3 0.921 0.474 0.492 13 0 ' '
